data_1556299
loop_
_publ_author_name
'Smit, Theo M.'
'Tomov, Atanas K.'
'Britovsek, George J. P.'
'Gibson, Vernon C.'
'White, Andrew J. P.'
'Williams, David J.'

_publ_section_title
;
 The effect of imine-carbon substituents in bis(imino)pyridine-based
 ethylene polymerisation catalysts across the transition series
;
_journal_issue 3
_journal_name_full 'Catalysis Science &amp; Technology'
_journal_page_first 643
_journal_paper_doi 10.1039/c2cy00448h
_journal_volume 2
_journal_year 2012
_chemical_formula_moiety 'C37 H35 Cl2 Fe N3 O2, C4 H8 O'
_chemical_formula_sum 'C41 H43 Cl2 Fe N3 O3'
_chemical_formula_weight 752.53
_space_group_IT_number 14
_space_group_name_Hall '-P 2yn'
_space_group_name_H-M_alt 'P 1 21/n 1'
_symmetry_cell_setting monoclinic
_symmetry_space_group_name_H-M 'P 1 21/n 1'
_atom_sites_solution_hydrogens geom
_atom_sites_solution_primary direct
_atom_sites_solution_secondary difmap
_audit_creation_method SHELXL
_cell_angle_alpha 90.00
_cell_angle_beta 99.828(14)
_cell_angle_gamma 90.00
_cell_formula_units_Z 4
_cell_length_a 16.114(2)
_cell_length_b 8.9394(7)
_cell_length_c 27.383(4)
_cell_measurement_reflns_used 23
_cell_measurement_temperature 293
_cell_measurement_theta_max 20.83
_cell_measurement_theta_min 11.12
_cell_volume 3886.6(8)
_computing_cell_refinement 'Siemens XSCANS'
_computing_data_collection 'Siemens XSCANS'
_computing_data_reduction 'Siemens SHELXTL'
_computing_molecular_graphics 'Siemens SHELXTL'
_computing_publication_material 'Siemens SHELXTL'
_computing_structure_refinement 'SHELXL-93 (Sheldrick, 1993)'
_computing_structure_solution 'SHELXS-86 (Sheldrick, 1990)'
_diffrn_ambient_temperature 293
_diffrn_measured_fraction_theta_full 0.983
_diffrn_measured_fraction_theta_max 0.983
_diffrn_measurement_device_type 'Siemens P4'
_diffrn_measurement_method '\w scans'
_diffrn_radiation_monochromator graphite
_diffrn_radiation_source 'fine-focus sealed tube'
_diffrn_radiation_type CuK\a
_diffrn_radiation_wavelength 1.54178
_diffrn_reflns_av_R_equivalents 0.0297
_diffrn_reflns_av_sigmaI/netI 0.0778
_diffrn_reflns_limit_h_max 18
_diffrn_reflns_limit_h_min 0
_diffrn_reflns_limit_k_max 10
_diffrn_reflns_limit_k_min 0
_diffrn_reflns_limit_l_max 30
_diffrn_reflns_limit_l_min -30
_diffrn_reflns_number 5881
_diffrn_reflns_theta_full 60.00
_diffrn_reflns_theta_max 60.00
_diffrn_reflns_theta_min 2.98
_diffrn_standards_interval_count 97
_diffrn_standards_number 3
_exptl_absorpt_coefficient_mu 4.696
_exptl_absorpt_correction_T_max 0.7792
_exptl_absorpt_correction_T_min 0.6189
_exptl_absorpt_correction_type psi-scan
_exptl_absorpt_process_details 'Bruker XPREP ver 5.1 (1997)'
_exptl_crystal_colour 'Pale olive'
_exptl_crystal_density_diffrn 1.286
_exptl_crystal_description needles
_exptl_crystal_F_000 1576
_exptl_crystal_size_max 1.00
_exptl_crystal_size_mid 0.07
_exptl_crystal_size_min 0.05
_refine_diff_density_max 0.232
_refine_diff_density_min -0.291
_refine_diff_density_rms 0.053
_refine_ls_extinction_coef 0.00030(6)
_refine_ls_extinction_expression Fc^*^=kFc[1+0.001xFc^2^\l^3^/sin(2\q)]^-1/4^
_refine_ls_extinction_method SHELXL
_refine_ls_goodness_of_fit_all 1.041
_refine_ls_goodness_of_fit_ref 1.146
_refine_ls_hydrogen_treatment constr
_refine_ls_matrix_type full
_refine_ls_number_parameters 428
_refine_ls_number_reflns 4977
_refine_ls_number_restraints 0
_refine_ls_restrained_S_all 1.090
_refine_ls_restrained_S_obs 1.146
_refine_ls_R_factor_all 0.1164
_refine_ls_R_factor_gt 0.0586
_refine_ls_shift/su_max 0.000
_refine_ls_shift/su_mean 0.000
_refine_ls_structure_factor_coef Fsqd
_refine_ls_weighting_details 'calc w=1/[\s^2^(Fo^2^)+(0.0631P)^2^+0.0000P] where P=(Fo^2^+2Fc^2^)/3'
_refine_ls_weighting_scheme calc
_refine_ls_wR_factor_all 0.1604
_refine_ls_wR_factor_ref 0.1274
_reflns_number_gt 3381
_reflns_number_total 5661
_reflns_threshold_expression >2sigma(I)
_cod_data_source_file c2cy00448h.txt
_cod_data_source_block '[Fe(3)Cl2]'
_cod_depositor_comments
;
The following automatic conversions were performed:

data item '_symmetry_cell_setting' value 'Monoclinic' was changed to
'monoclinic' in accordance with the
/home/saulius/struct/COD-crude-data/automatic-downloads/DataCite-retrospective/RSC/depositions/lib/dictionaries/cif_core.dic
dictionary named 'cif_core.dic' version 2.4.2 last updated on
2011-04-26.

Automatic conversion script
Id: cif_fix_values 6909 2019-04-08 15:41:33Z antanas 
;
_cod_original_sg_symbol_H-M P2(1)/n
_cod_database_code 1556299

loop_
_symmetry_equiv_pos_as_xyz
'x, y, z'
'-x+1/2, y+1/2, -z+1/2'
'-x, -y, -z'
'x-1/2, -y-1/2, z-1/2'

loop_
_atom_site_aniso_label
_atom_site_aniso_U_11
_atom_site_aniso_U_22
_atom_site_aniso_U_33
_atom_site_aniso_U_23
_atom_site_aniso_U_13
_atom_site_aniso_U_12
Fe 0.0481(5) 0.0302(4) 0.0575(5) -0.0021(4) 0.0080(4) -0.0035(4)
Cl1 0.0715(11) 0.1099(15) 0.0951(13) -0.0600(12) -0.0145(9) 0.0142(10)
Cl2 0.0979(13) 0.0626(10) 0.0999(13) 0.0371(9) 0.0438(10) 0.0179(9)
N1 0.038(2) 0.037(2) 0.049(2) -0.004(2) 0.006(2) 0.000(2)
C2 0.045(3) 0.036(3) 0.049(3) -0.003(2) 0.007(2) -0.004(2)
C3 0.047(3) 0.038(3) 0.085(4) -0.005(3) 0.016(3) -0.004(2)
C4 0.065(4) 0.029(3) 0.100(5) 0.000(3) 0.021(3) -0.006(3)
C5 0.054(3) 0.029(3) 0.073(4) 0.003(2) 0.016(3) 0.004(2)
C6 0.039(3) 0.038(3) 0.049(3) 0.002(2) 0.008(2) -0.002(2)
C7 0.042(3) 0.040(3) 0.065(4) -0.008(3) 0.010(3) -0.002(2)
N7 0.042(2) 0.034(3) 0.051(3) -0.006(2) 0.004(2) 0.002(2)
O8 0.034(2) 0.050(2) 0.128(4) -0.024(3) 0.008(2) -0.009(2)
C9 0.036(3) 0.048(3) 0.057(3) 0.007(3) 0.008(2) 0.005(2)
N9 0.041(2) 0.040(2) 0.051(2) 0.004(2) 0.008(2) 0.001(2)
O10 0.046(2) 0.051(2) 0.097(3) 0.024(2) 0.021(2) 0.014(2)
C11 0.040(3) 0.033(3) 0.054(3) -0.002(2) 0.008(2) -0.004(2)
C12 0.058(3) 0.046(3) 0.054(3) -0.009(3) 0.002(3) -0.001(3)
C13 0.057(3) 0.049(3) 0.065(4) -0.005(3) -0.006(3) 0.007(3)
C14 0.054(3) 0.037(3) 0.079(4) 0.006(3) 0.017(3) 0.005(2)
C15 0.058(3) 0.044(3) 0.065(4) -0.007(3) 0.021(3) -0.001(3)
C16 0.042(3) 0.045(3) 0.053(3) -0.007(3) 0.013(2) -0.006(2)
C17 0.096(5) 0.073(4) 0.056(4) -0.016(4) -0.002(3) 0.016(4)
C18 0.086(5) 0.064(4) 0.120(6) 0.004(4) 0.004(5) 0.031(4)
C19 0.064(4) 0.071(4) 0.058(4) -0.004(3) 0.015(3) 0.004(3)
C20 0.038(3) 0.038(3) 0.051(3) -0.002(2) 0.012(2) -0.003(2)
C21 0.042(3) 0.049(3) 0.050(3) 0.001(3) 0.007(2) 0.000(3)
C22 0.044(3) 0.061(4) 0.066(4) -0.005(3) 0.000(3) -0.002(3)
C23 0.048(3) 0.043(3) 0.090(5) -0.002(3) 0.014(3) -0.005(3)
C24 0.055(3) 0.058(4) 0.072(4) 0.013(3) 0.022(3) -0.003(3)
C25 0.051(3) 0.052(3) 0.046(3) 0.004(3) 0.011(2) 0.003(2)
C26 0.053(3) 0.092(5) 0.054(3) 0.016(3) 0.008(3) -0.001(3)
C27 0.064(4) 0.066(4) 0.152(8) -0.009(5) 0.016(4) -0.021(4)
C28 0.069(4) 0.092(5) 0.053(3) 0.005(4) 0.014(3) -0.004(4)
C29 0.062(4) 0.075(4) 0.102(6) 0.041(4) 0.007(4) 0.000(3)
C30 0.088(6) 0.114(7) 0.094(6) 0.021(5) 0.027(5) -0.022(5)
C31 0.066(5) 0.085(5) 0.122(7) 0.002(5) 0.034(5) -0.006(4)
C32 0.041(3) 0.083(5) 0.121(7) 0.007(5) 0.002(4) 0.014(3)
C33 0.049(3) 0.066(4) 0.086(5) 0.012(4) -0.002(3) -0.001(3)
C34 0.034(3) 0.041(3) 0.082(4) 0.008(3) 0.005(3) 0.001(2)
C35 0.053(3) 0.064(4) 0.073(4) 0.002(3) 0.007(3) 0.006(3)
C36 0.043(3) 0.079(5) 0.115(6) 0.016(4) 0.013(3) 0.002(3)
C37 0.069(4) 0.078(5) 0.113(6) 0.014(5) 0.036(4) 0.022(4)
C38 0.086(5) 0.107(6) 0.074(5) -0.011(4) 0.028(4) 0.021(5)
C39 0.062(4) 0.089(5) 0.077(5) -0.017(4) 0.002(3) 0.018(4)
C40 0.042(3) 0.039(3) 0.079(4) 0.002(3) 0.015(3) 0.006(2)
O50 0.094(4) 0.081(4) 0.126(5) 0.007(3) 0.003(3) -0.008(3)
C51 0.097(6) 0.079(5) 0.112(6) 0.002(5) 0.020(5) 0.005(5)
C52 0.098(7) 0.136(9) 0.150(10) 0.009(8) -0.002(6) 0.004(7)
C53 0.127(8) 0.099(7) 0.161(10) 0.008(7) -0.036(7) -0.041(7)
C54 0.134(7) 0.061(4) 0.093(6) 0.001(4) 0.015(5) -0.010(5)

loop_
_atom_site_label
_atom_site_type_symbol
_atom_site_fract_x
_atom_site_fract_y
_atom_site_fract_z
_atom_site_U_iso_or_equiv
_atom_site_thermal_displace_type
_atom_site_occupancy
_atom_site_calc_flag
_atom_site_refinement_flags
Fe Fe 0.32173(5) 0.61376(9) 0.14226(3) 0.0454(2) Uani 1 d .
Cl1 Cl 0.35178(11) 0.7152(2) 0.21908(7) 0.0955(7) Uani 1 d .
Cl2 Cl 0.30888(12) 0.7671(2) 0.07619(7) 0.0837(6) Uani 1 d .
N1 N 0.2986(2) 0.3840(5) 0.14446(15) 0.0416(9) Uani 1 d .
C2 C 0.2204(3) 0.3325(5) 0.1439(2) 0.0433(12) Uani 1 d .
C3 C 0.2041(4) 0.1824(6) 0.1500(2) 0.0564(15) Uani 1 d .
H3A H 0.1495 0.1493 0.1504 0.068 Uiso 1 calc R
C4 C 0.2701(4) 0.0833(6) 0.1554(3) 0.064(2) Uani 1 d .
H4A H 0.2603 -0.0183 0.1589 0.076 Uiso 1 calc R
C5 C 0.3506(3) 0.1340(6) 0.1555(2) 0.0515(14) Uani 1 d .
H5A H 0.3958 0.0680 0.1592 0.062 Uiso 1 calc R
C6 C 0.3626(3) 0.2867(6) 0.1500(2) 0.0419(11) Uani 1 d .
C7 C 0.1546(3) 0.4518(6) 0.1363(2) 0.0493(13) Uani 1 d .
N7 N 0.1757(3) 0.5866(4) 0.1367(2) 0.0427(10) Uani 1 d .
O8 O 0.0751(2) 0.3922(5) 0.1271(2) 0.0713(13) Uani 1 d .
C9 C 0.4465(3) 0.3573(6) 0.1503(2) 0.0471(13) Uani 1 d .
N9 N 0.4509(2) 0.4976(5) 0.1448(2) 0.0438(10) Uani 1 d .
O10 O 0.5090(2) 0.2546(4) 0.1585(2) 0.0637(11) Uani 1 d .
C11 C 0.1150(3) 0.7037(5) 0.1246(2) 0.0421(11) Uani 1 d .
C12 C 0.0794(4) 0.7270(6) 0.0748(2) 0.0534(13) Uani 1 d .
C13 C 0.0238(4) 0.8446(6) 0.0641(2) 0.059(2) Uani 1 d .
H13A H -0.0012 0.8603 0.0313 0.071 Uiso 1 calc R
C14 C 0.0034(4) 0.9400(6) 0.0998(2) 0.0562(15) Uani 1 d .
C15 C 0.0404(3) 0.9148(6) 0.1479(2) 0.0542(14) Uani 1 d .
H15A H 0.0271 0.9780 0.1724 0.065 Uiso 1 calc R
C16 C 0.0969(3) 0.7990(6) 0.1617(2) 0.0461(12) Uani 1 d .
C17 C 0.0989(5) 0.6268(8) 0.0338(2) 0.076(2) Uani 1 d .
H17A H 0.0865 0.5249 0.0410 0.115 Uiso 1 d R
H17B H 0.1575 0.6356 0.0314 0.115 Uiso 1 d R
H17C H 0.0652 0.6561 0.0029 0.115 Uiso 1 d R
C18 C -0.0576(5) 1.0700(8) 0.0865(3) 0.091(2) Uani 1 d .
H18A H -0.0926 1.0799 0.1113 0.137 Uiso 1 d R
H18B H -0.0922 1.0511 0.0549 0.137 Uiso 1 d R
H18C H -0.0263 1.1607 0.0847 0.137 Uiso 1 d R
C19 C 0.1339(4) 0.7781(8) 0.2154(2) 0.064(2) Uani 1 d .
H19A H 0.1873 0.7284 0.2181 0.096 Uiso 1 d R
H19B H 0.0965 0.7187 0.2312 0.096 Uiso 1 d R
H19C H 0.1417 0.8740 0.2314 0.096 Uiso 1 d R
C20 C 0.5289(3) 0.5792(5) 0.1519(2) 0.0419(12) Uani 1 d .
C21 C 0.5743(3) 0.5987(6) 0.1999(2) 0.0471(12) Uani 1 d .
C22 C 0.6433(3) 0.6935(7) 0.2056(2) 0.0582(15) Uani 1 d .
H22A H 0.6750 0.7053 0.2371 0.070 Uiso 1 calc R
C23 C 0.6667(4) 0.7705(6) 0.1670(3) 0.060(2) Uani 1 d .
C24 C 0.6216(4) 0.7459(7) 0.1197(2) 0.061(2) Uani 1 d .
H24A H 0.6386 0.7937 0.0930 0.073 Uiso 1 calc R
C25 C 0.5525(3) 0.6529(6) 0.1113(2) 0.0496(13) Uani 1 d .
C26 C 0.5497(4) 0.5243(8) 0.2440(2) 0.066(2) Uani 1 d .
H26A H 0.5582 0.4183 0.2420 0.099 Uiso 1 d R
H26B H 0.4914 0.5441 0.2448 0.099 Uiso 1 d R
H26C H 0.5837 0.5625 0.2736 0.099 Uiso 1 d R
C27 C 0.7397(4) 0.8794(9) 0.1753(3) 0.094(2) Uani 1 d .
H27A H 0.7202 0.9769 0.1639 0.141 Uiso 1 d R
H27B H 0.7824 0.8466 0.1572 0.141 Uiso 1 d R
H27C H 0.7627 0.8839 0.2100 0.141 Uiso 1 d R
C28 C 0.5061(4) 0.6293(9) 0.0597(2) 0.070(2) Uani 1 d .
H28A H 0.4581 0.6945 0.0537 0.106 Uiso 1 d R
H28B H 0.4878 0.5272 0.0558 0.106 Uiso 1 d R
H28C H 0.5428 0.6512 0.0364 0.106 Uiso 1 d R
C29 C 0.0188(2) 0.4465(5) 0.20032(15) 0.081(2) Uani 1 d G
H29A H 0.0675 0.4095 0.21972 0.097 Uiso 1 calc R
C30 C -0.0477(3) 0.4955(6) 0.22254(13) 0.097(3) Uani 1 d G
H30A H -0.0434 0.4914 0.25682 0.117 Uiso 1 calc R
C31 C -0.1205(3) 0.5507(6) 0.1935(2) 0.089(2) Uani 1 d G
H31A H -0.1650 0.5835 0.2084 0.107 Uiso 1 calc R
C32 C -0.1268(2) 0.5568(5) 0.1423(2) 0.083(2) Uani 1 d G
H32A H -0.1756 0.5937 0.1229 0.099 Uiso 1 calc R
C33 C -0.0604(2) 0.5078(5) 0.12009(13) 0.069(2) Uani 1 d G
H33A H -0.0646 0.5119 0.08582 0.082 Uiso 1 calc R
C34 C 0.0124(2) 0.4526(4) 0.1491(2) 0.0528(14) Uani 1 d G
C35 C 0.6578(2) 0.2735(5) 0.16267(11) 0.064(2) Uani 1 d G
H35A H 0.6641 0.2781 0.19704 0.077 Uiso 1 calc R
C36 C 0.7285(2) 0.2736(5) 0.1398(2) 0.079(2) Uani 1 d G
H36A H 0.7820 0.2783 0.1588 0.095 Uiso 1 calc R
C37 C 0.7191(2) 0.2667(6) 0.0884(2) 0.084(2) Uani 1 d G
H37A H 0.7663 0.2668 0.0731 0.101 Uiso 1 calc R
C38 C 0.6390(3) 0.2596(6) 0.05995(12) 0.087(2) Uani 1 d G
H38A H 0.6327 0.2550 0.02559 0.105 Uiso 1 calc R
C39 C 0.5684(2) 0.2595(5) 0.08284(13) 0.077(2) Uani 1 d G
H39A H 0.5148 0.2548 0.0638 0.092 Uiso 1 calc R
C40 C 0.5778(2) 0.2664(5) 0.13420(14) 0.0527(14) Uani 1 d G
O50 O 0.3582(4) 0.2708(6) 0.0315(2) 0.102(2) Uani 1 d .
C51 C 0.2906(5) 0.3580(9) 0.0082(3) 0.096(2) Uani 1 d .
H51A H 0.3029 0.3987 -0.0226 0.115 Uiso 1 calc R
H51B H 0.2804 0.4404 0.0295 0.115 Uiso 1 calc R
C52 C 0.2151(6) 0.2585(13) -0.0017(4) 0.131(4) Uani 1 d .
H52A H 0.1797 0.2718 0.0233 0.157 Uiso 1 calc R
H52B H 0.1820 0.2790 -0.0341 0.157 Uiso 1 calc R
C53 C 0.2499(7) 0.1076(12) 0.0003(4) 0.136(4) Uani 1 d .
H53A H 0.2408 0.0633 -0.0326 0.164 Uiso 1 calc R
H53B H 0.2230 0.0450 0.0219 0.164 Uiso 1 calc R
C54 C 0.3399(6) 0.1203(9) 0.0193(3) 0.097(2) Uani 1 d .
H54A H 0.3549 0.0580 0.0485 0.116 Uiso 1 calc R
H54B H 0.3721 0.0873 -0.0055 0.116 Uiso 1 calc R

loop_
_atom_type_symbol
_atom_type_description
_atom_type_scat_dispersion_real
_atom_type_scat_dispersion_imag
_atom_type_scat_source
C C 0.0181 0.0091 'International Tables Vol C Tables 4.2.6.8 and 6.1.1.4'
H H 0.0000 0.0000 'International Tables Vol C Tables 4.2.6.8 and 6.1.1.4'
N N 0.0311 0.0180 'International Tables Vol C Tables 4.2.6.8 and 6.1.1.4'
O O 0.0492 0.0322 'International Tables Vol C Tables 4.2.6.8 and 6.1.1.4'
Cl Cl 0.3639 0.7018 'International Tables Vol C Tables 4.2.6.8 and 6.1.1.4'
Fe Fe -1.1336 3.1974 'International Tables Vol C Tables 4.2.6.8 and 6.1.1.4'

loop_
_geom_angle_atom_site_label_1
_geom_angle_atom_site_label_2
_geom_angle_atom_site_label_3
_geom_angle
N1 Fe Cl2 128.99(13)
N1 Fe Cl1 112.18(13)
Cl2 Fe Cl1 118.56(9)
N1 Fe N9 73.91(15)
Cl2 Fe N9 104.80(12)
Cl1 Fe N9 95.93(12)
N1 Fe N7 73.62(14)
Cl2 Fe N7 93.27(12)
Cl1 Fe N7 98.93(12)
N9 Fe N7 147.39(15)
C6 N1 C2 118.9(4)
C6 N1 Fe 120.3(3)
C2 N1 Fe 120.6(3)
N1 C2 C3 122.0(5)
N1 C2 C7 113.6(4)
C3 C2 C7 124.4(5)
C4 C3 C2 118.7(5)
C5 C4 C3 120.1(5)
C4 C5 C6 118.2(5)
N1 C6 C5 122.1(5)
N1 C6 C9 114.0(4)
C5 C6 C9 124.0(5)
N7 C7 O8 128.3(5)
N7 C7 C2 120.1(5)
O8 C7 C2 111.5(4)
C7 N7 C11 121.9(4)
C7 N7 Fe 111.6(3)
C11 N7 Fe 125.3(3)
C7 O8 C34 120.0(4)
N9 C9 O10 129.5(5)
N9 C9 C6 119.2(5)
O10 C9 C6 111.2(4)
C9 N9 C20 123.5(4)
C9 N9 Fe 112.2(3)
C20 N9 Fe 122.5(3)
C9 O10 C40 120.0(4)
C16 C11 C12 121.1(5)
C16 C11 N7 119.9(5)
C12 C11 N7 118.9(5)
C13 C12 C11 117.5(5)
C13 C12 C17 120.3(5)
C11 C12 C17 122.1(5)
C14 C13 C12 123.1(6)
C15 C14 C13 117.6(5)
C15 C14 C18 120.9(6)
C13 C14 C18 121.5(6)
C14 C15 C16 122.9(5)
C15 C16 C11 117.9(5)
C15 C16 C19 119.5(5)
C11 C16 C19 122.7(5)
C25 C20 C21 121.2(5)
C25 C20 N9 118.7(5)
C21 C20 N9 119.6(4)
C22 C21 C20 117.5(5)
C22 C21 C26 120.1(5)
C20 C21 C26 122.5(5)
C23 C22 C21 122.9(5)
C22 C23 C24 118.1(5)
C22 C23 C27 121.2(6)
C24 C23 C27 120.7(6)
C25 C24 C23 122.1(5)
C24 C25 C20 118.1(5)
C24 C25 C28 120.2(5)
C20 C25 C28 121.6(5)
C30 C29 C34 120.0
C29 C30 C31 120.0
C30 C31 C32 120.0
C33 C32 C31 120.0
C32 C33 C34 120.0
O8 C34 C33 120.1(4)
O8 C34 C29 119.7(4)
C33 C34 C29 120.0
C36 C35 C40 120.0
C37 C36 C35 120.0
C38 C37 C36 120.0
C37 C38 C39 120.0
C40 C39 C38 120.0
O10 C40 C39 121.5(3)
O10 C40 C35 118.3(3)
C39 C40 C35 120.0
C51 O50 C54 108.1(6)
O50 C51 C52 107.3(7)
C53 C52 C51 104.4(8)
C52 C53 C54 107.1(8)
O50 C54 C53 108.3(8)

loop_
_geom_bond_atom_site_label_1
_geom_bond_atom_site_label_2
_geom_bond_distance
Fe N1 2.090(4)
Fe Cl2 2.251(2)
Fe Cl1 2.266(2)
Fe N9 2.317(4)
Fe N7 2.345(4)
N1 C6 1.338(6)
N1 C2 1.339(6)
C2 C3 1.383(7)
C2 C7 1.492(7)
C3 C4 1.373(8)
C4 C5 1.372(8)
C5 C6 1.391(7)
C6 C9 1.491(7)
C7 N7 1.251(7)
C7 O8 1.370(6)
N7 C11 1.433(6)
O8 C34 1.373(5)
C9 N9 1.267(7)
C9 O10 1.354(6)
N9 C20 1.437(6)
O10 C40 1.390(5)
C11 C16 1.394(7)
C11 C12 1.403(7)
C12 C13 1.380(8)
C12 C17 1.511(8)
C13 C14 1.379(8)
C14 C15 1.368(8)
C14 C18 1.525(8)
C15 C16 1.387(8)
C16 C19 1.503(7)
C20 C25 1.400(7)
C20 C21 1.403(7)
C21 C22 1.385(8)
C21 C26 1.490(8)
C22 C23 1.368(8)
C23 C24 1.391(9)
C23 C27 1.514(8)
C24 C25 1.376(8)
C25 C28 1.496(7)
C29 C30 1.39
C29 C34 1.39
C30 C31 1.39
C31 C32 1.39
C32 C33 1.39
C33 C34 1.39
C35 C36 1.39
C35 C40 1.39
C36 C37 1.39
C37 C38 1.39
C38 C39 1.39
C39 C40 1.39
O50 C51 1.401(9)
O50 C54 1.405(9)
C51 C52 1.494(12)
C52 C53 1.458(14)
C53 C54 1.460(12)
